data_7011838
loop_
_publ_author_name
'Baldwin, Richard'
'Bennett, Martin A.'
'Hockless, David C. R.'
'Pertici, Paolo'
'Verrazzani, Alessandra'
'Uccello Barretta, Gloria'
'Marchetti, Fabio'
'Salvadori, Piero'

_publ_section_title
;
 Synthesis, structures and dynamic NMR spectra of ??6-hexaethylbenzene
 complexes of ruthenium(0) and ruthenium(ii)
;
_journal_issue 23
_journal_name_full 'Journal of the Chemical Society, Dalton Transactions'
_journal_page_first 4488
_journal_paper_doi 10.1039/b204875m
_journal_year 2002
_chemical_formula_moiety 'C36 H45 Cl2 P Ru, C6 H6'
_chemical_formula_sum 'C42 H51 Cl2 P Ru'
_chemical_formula_weight 758.81
_space_group_IT_number 19
_symmetry_cell_setting orthorhombic
_symmetry_Int_Tables_number 19
_symmetry_space_group_name_Hall 'P 2ac 2ab'
_symmetry_space_group_name_H-M 'P 21 21 21'
_audit_creation_date 2002-02-26
_audit_creation_method 'by teXsan v1.8'
_audit_update_record
;
Refinement by David Hockless
Report by David Hockless April 1999
Cif edited by Tony Willis (hence e-mail address) for Martin Bennett Mar 2002
2002-03-20  passes checkcif with minor warnings.
;
_cell_angle_alpha 90
_cell_angle_beta 90
_cell_angle_gamma 90
_cell_formula_units_Z 4
_cell_length_a 9.358(2)
_cell_length_b 19.226(1)
_cell_length_c 20.478(2)
_cell_measurement_reflns_used 24
_cell_measurement_temperature 296.2
_cell_measurement_theta_max 46.2
_cell_measurement_theta_min 30.0
_cell_volume 3684.3(9)
_computing_cell_refinement 'MSC/AFC Diffractometer Control'
_computing_data_collection 'MSC/AFC Diffractometer Control'
_computing_data_reduction 'teXsan (MSC, 1992-1997)'
_computing_publication_material 'teXsan (MSC, 1992-1997)'
_computing_structure_refinement 'teXsan (MSC, 1992-1997)'
_computing_structure_solution
;
DIRDIF92 PATTY (Beurskens, 1992)
;
_diffrn_ambient_temperature 296.2
_diffrn_measured_fraction_theta_full 1.
_diffrn_measured_fraction_theta_max 1.
_diffrn_measurement_device_details
;      
Rigaku AFC6R diffractometer with extended arm and 
evacuated collimator and beam tunnel.
Data cannot be collected beyond \y 60 deg in this configuration.
;
_diffrn_measurement_device_type 'Rigaku AFC6R'
_diffrn_measurement_method \w-2\q
_diffrn_orient_matrix_UB_11 -0.00018
_diffrn_orient_matrix_UB_12 0.01328
_diffrn_orient_matrix_UB_13 0.04721
_diffrn_orient_matrix_UB_21 -0.01859
_diffrn_orient_matrix_UB_22 -0.04953
_diffrn_orient_matrix_UB_23 0.01226
_diffrn_orient_matrix_UB_31 0.10523
_diffrn_orient_matrix_UB_32 -0.00873
_diffrn_orient_matrix_UB_33 0.00225
_diffrn_radiation_detector 'scintillation counter'
_diffrn_radiation_monochromator graphite
_diffrn_radiation_source 'Rigaku rotating anode'
_diffrn_radiation_type 'Cu K\a'
_diffrn_radiation_wavelength 1.5418
_diffrn_reflns_av_R_equivalents 0.00000
_diffrn_reflns_limit_h_max 10
_diffrn_reflns_limit_h_min 0
_diffrn_reflns_limit_k_max 21
_diffrn_reflns_limit_k_min 0
_diffrn_reflns_limit_l_max 23
_diffrn_reflns_limit_l_min 0
_diffrn_reflns_number 3131
_diffrn_reflns_reduction_process 'Lp corrections applied'
_diffrn_reflns_theta_full 60.
_diffrn_reflns_theta_max 60.06
_diffrn_reflns_theta_min 2.15
_diffrn_standards_decay_% -2.53
_diffrn_standards_interval_count 150
_diffrn_standards_number 3
_exptl_absorpt_coefficient_mu 5.397
_exptl_absorpt_correction_T_max .723
_exptl_absorpt_correction_T_min .572
_exptl_absorpt_correction_type psi-scan
_exptl_absorpt_process_details
;
\y scans (North,Phillips & Matthews, 1968)
;
_exptl_crystal_colour orange
_exptl_crystal_density_diffrn 1.368
_exptl_crystal_density_meas ?
_exptl_crystal_description prism
_exptl_crystal_F_000 1584.00
_exptl_crystal_size_max 0.18
_exptl_crystal_size_mid 0.12
_exptl_crystal_size_min 0.06
_refine_diff_density_max 0.39
_refine_diff_density_min -0.23
_refine_ls_abs_structure_details
;
Absolute structure determined by comparative refinement.
;
_refine_ls_extinction_method none
_refine_ls_goodness_of_fit_all 1.448
_refine_ls_goodness_of_fit_ref 1.473
_refine_ls_hydrogen_treatment noref
_refine_ls_matrix_type full
_refine_ls_number_constraints 0
_refine_ls_number_parameters 415
_refine_ls_number_reflns 2857
_refine_ls_number_restraints 0
_refine_ls_R_factor_all 0.0307
_refine_ls_R_factor_gt 0.0251
_refine_ls_shift/su_max 0.0130
_refine_ls_shift/su_mean 0.001
_refine_ls_structure_factor_coef F
_refine_ls_weighting_details 'w = 1/[\s^2^(Fo) + 0.00006|Fo|^2^]'
_refine_ls_weighting_scheme sigma
_refine_ls_wR_factor_all 0.0282
_refine_ls_wR_factor_ref 0.0274
_reflns_number_gt 2857
_reflns_number_total 3131
_reflns_threshold_expression I>3.00\s(I)
_cod_data_source_file b204875m.txt
_cod_data_source_block rxb4
_cod_original_cell_volume 3684.2(6)
_cod_original_sg_symbol_H-M 'P 21 21 21 '
_cod_original_formula_sum 'C42 H51 Cl2 P Ru '
_cod_database_code 7011838

loop_
_symmetry_equiv_pos_as_xyz
'   +x,   +y,   +z'
'1/2-x,   -y,1/2+z'
'1/2+x,1/2-y,   -z'
'   -x,1/2+y,1/2-z'

loop_
_atom_site_label
_atom_site_fract_x
_atom_site_fract_y
_atom_site_fract_z
_atom_site_U_iso_or_equiv
_atom_site_occupancy
_atom_site_refinement_flags
_atom_site_adp_type
_atom_site_calc_flag
_atom_site_calc_attached_atom
Ru(1) 0.18299(4) 0.02194(2) 0.17832(2) 0.02231(8) 1.000 . Uani d ?
Cl(1) -0.0709(1) 0.02374(7) 0.20146(6) 0.0354(3) 1.000 . Uani d ?
Cl(2) 0.2216(1) 0.07339(6) 0.28427(5) 0.0316(3) 1.000 . Uani d ?
P(1) 0.1921(2) -0.08373(6) 0.23947(5) 0.0237(3) 1.000 . Uani d ?
C(1) 0.2622(7) 0.1199(3) 0.1319(2) 0.035(2) 1.000 . Uani d ?
C(2) 0.1401(6) 0.0981(3) 0.0978(3) 0.036(2) 1.000 . Uani d ?
C(3) 0.1342(5) 0.0273(3) 0.0730(2) 0.036(1) 1.000 . Uani d ?
C(4) 0.2517(6) -0.0166(2) 0.0803(2) 0.033(1) 1.000 . Uani d ?
C(5) 0.3759(6) 0.0058(3) 0.1144(2) 0.034(1) 1.000 . Uani d ?
C(6) 0.3799(6) 0.0732(3) 0.1421(2) 0.034(1) 1.000 . Uani d ?
C(7) 0.2711(9) 0.1934(3) 0.1592(3) 0.074(2) 1.000 . Uani d ?
C(8) 0.3222(8) 0.2464(3) 0.1103(3) 0.055(2) 1.000 . Uani d ?
C(9) 0.0110(8) 0.1453(4) 0.0931(3) 0.080(3) 1.000 . Uani d ?
C(10) -0.0077(7) 0.1871(3) 0.0323(3) 0.057(2) 1.000 . Uani d ?
C(11) -0.0001(7) 0.0050(4) 0.0377(3) 0.072(2) 1.000 . Uani d ?
C(12) -0.0011(7) 0.0175(3) -0.0355(3) 0.056(2) 1.000 . Uani d ?
C(13) 0.2483(9) -0.0889(3) 0.0488(3) 0.075(2) 1.000 . Uani d ?
C(14) 0.3109(7) -0.0916(3) -0.0192(3) 0.049(2) 1.000 . Uani d ?
C(15) 0.5057(7) -0.0406(4) 0.1190(3) 0.073(2) 1.000 . Uani d ?
C(16) 0.6178(6) -0.0302(3) 0.0672(3) 0.044(2) 1.000 . Uani d ?
C(17) 0.5066(7) 0.0958(4) 0.1817(3) 0.075(2) 1.000 . Uani d ?
C(18) 0.6195(6) 0.1389(3) 0.1477(3) 0.051(2) 1.000 . Uani d ?
C(19) 0.0891(6) -0.1578(2) 0.2080(2) 0.026(1) 1.000 . Uani d ?
C(20) -0.0062(6) -0.1474(3) 0.1567(2) 0.032(1) 1.000 . Uani d ?
C(21) -0.0893(6) -0.2012(3) 0.1345(2) 0.038(2) 1.000 . Uani d ?
C(22) -0.0832(6) -0.2660(3) 0.1642(3) 0.040(2) 1.000 . Uani d ?
C(23) 0.0091(6) -0.2763(2) 0.2156(3) 0.037(2) 1.000 . Uani d ?
C(24) 0.0951(6) -0.2230(2) 0.2377(2) 0.032(1) 1.000 . Uani d ?
C(25) 0.1314(5) -0.0871(2) 0.3252(2) 0.028(1) 1.000 . Uani d ?
C(26) 0.0002(6) -0.0597(3) 0.3425(2) 0.043(2) 1.000 . Uani d ?
C(27) -0.0531(7) -0.0683(3) 0.4048(3) 0.053(2) 1.000 . Uani d ?
C(28) 0.0235(7) -0.1039(3) 0.4511(2) 0.045(2) 1.000 . Uani d ?
C(29) 0.1535(7) -0.1302(3) 0.4346(3) 0.046(2) 1.000 . Uani d ?
C(30) 0.2066(6) -0.1224(3) 0.3725(2) 0.038(2) 1.000 . Uani d ?
C(31) 0.3758(5) -0.1139(2) 0.2474(2) 0.026(1) 1.000 . Uani d ?
C(32) 0.4287(6) -0.1744(3) 0.2189(3) 0.033(1) 1.000 . Uani d ?
C(33) 0.5737(6) -0.1906(3) 0.2223(3) 0.038(2) 1.000 . Uani d ?
C(34) 0.6659(6) -0.1469(3) 0.2543(3) 0.040(2) 1.000 . Uani d ?
C(35) 0.6132(6) -0.0870(3) 0.2847(3) 0.035(2) 1.000 . Uani d ?
C(36) 0.4712(6) -0.0708(3) 0.2810(3) 0.033(1) 1.000 . Uani d ?
C(37) 0.678(1) 0.1155(4) 0.3551(4) 0.083(3) 1.000 . Uani d ?
C(38) 0.792(1) 0.1325(5) 0.3912(5) 0.088(3) 1.000 . Uani d ?
C(39) 0.778(1) 0.1803(6) 0.4395(5) 0.108(4) 1.000 . Uani d ?
C(40) 0.653(2) 0.2117(5) 0.4524(4) 0.103(4) 1.000 . Uani d ?
C(41) 0.534(1) 0.1922(5) 0.4166(4) 0.086(3) 1.000 . Uani d ?
C(42) 0.548(1) 0.1451(4) 0.3674(4) 0.075(3) 1.000 . Uani d ?
H(7a) 0.3354 0.1933 0.1951 0.088 1.000 . Uiso c ?
H(7b) 0.1788 0.2067 0.1738 0.088 1.000 . Uiso c ?
H(8a) 0.4143 0.2335 0.0949 0.066 1.000 . Uiso c ?
H(8b) 0.3272 0.2908 0.1305 0.066 1.000 . Uiso c ?
H(8c) 0.2574 0.2481 0.0746 0.066 1.000 . Uiso c ?
H(9b) -0.0715 0.1168 0.0977 0.096 1.000 . Uiso c ?
H(9a) 0.0159 0.1770 0.1286 0.096 1.000 . Uiso c ?
H(10a) 0.0728 0.2166 0.0265 0.068 1.000 . Uiso c ?
H(10b) -0.0916 0.2147 0.0359 0.068 1.000 . Uiso c ?
H(10c) -0.0162 0.1568 -0.0041 0.068 1.000 . Uiso c ?
H(11a) -0.0782 0.0299 0.0561 0.086 1.000 . Uiso c ?
H(11b) -0.0129 -0.0434 0.0449 0.086 1.000 . Uiso c ?
H(12a) 0.0117 0.0657 -0.0440 0.067 1.000 . Uiso c ?
H(12b) -0.0899 0.0027 -0.0532 0.067 1.000 . Uiso c ?
H(12c) 0.0743 -0.0081 -0.0552 0.067 1.000 . Uiso c ?
H(13b) 0.1517 -0.1038 0.0466 0.090 1.000 . Uiso c ?
H(13a) 0.3010 -0.1199 0.0758 0.090 1.000 . Uiso c ?
H(14a) 0.4081 -0.0775 -0.0178 0.059 1.000 . Uiso c ?
H(14b) 0.3049 -0.1378 -0.0355 0.059 1.000 . Uiso c ?
H(14c) 0.2589 -0.0613 -0.0470 0.059 1.000 . Uiso c ?
H(15a) 0.5493 -0.0327 0.1603 0.087 1.000 . Uiso c ?
H(15b) 0.4740 -0.0875 0.1166 0.087 1.000 . Uiso c ?
H(16a) 0.6941 -0.0620 0.0741 0.053 1.000 . Uiso c ?
H(16b) 0.6531 0.0160 0.0694 0.053 1.000 . Uiso c ?
H(16c) 0.5769 -0.0382 0.0254 0.053 1.000 . Uiso c ?
H(17b) 0.5519 0.0551 0.1978 0.090 1.000 . Uiso c ?
H(17a) 0.4716 0.1225 0.2174 0.090 1.000 . Uiso c ?
H(18a) 0.6928 0.1505 0.1778 0.061 1.000 . Uiso c ?
H(18b) 0.5774 0.1802 0.1312 0.061 1.000 . Uiso c ?
H(18c) 0.6591 0.1129 0.1126 0.061 1.000 . Uiso c ?
H(20) -0.0137 -0.1028 0.1369 0.039 1.000 . Uiso c ?
H(21) -0.1515 -0.1940 0.0985 0.045 1.000 . Uiso c ?
H(22) -0.1422 -0.3029 0.1492 0.047 1.000 . Uiso c ?
H(23) 0.0138 -0.3206 0.2360 0.044 1.000 . Uiso c ?
H(24) 0.1583 -0.2307 0.2733 0.039 1.000 . Uiso c ?
H(26) -0.0539 -0.0346 0.3111 0.051 1.000 . Uiso c ?
H(27) -0.1438 -0.0494 0.4157 0.064 1.000 . Uiso c ?
H(28) -0.0135 -0.1101 0.4939 0.054 1.000 . Uiso c ?
H(29) 0.2083 -0.1543 0.4664 0.055 1.000 . Uiso c ?
H(30) 0.2971 -0.1418 0.3620 0.046 1.000 . Uiso c ?
H(32) 0.3652 -0.2050 0.1968 0.040 1.000 . Uiso c ?
H(33) 0.6086 -0.2319 0.2025 0.045 1.000 . Uiso c ?
H(34) 0.7651 -0.1572 0.2558 0.048 1.000 . Uiso c ?
H(35) 0.6764 -0.0574 0.3080 0.042 1.000 . Uiso c ?
H(36) 0.4368 -0.0297 0.3015 0.039 1.000 . Uiso c ?
H(37) 0.6872 0.0827 0.3206 0.100 1.000 . Uiso c ?
H(38) 0.8817 0.1111 0.3831 0.106 1.000 . Uiso c ?
H(39) 0.8599 0.1920 0.4649 0.129 1.000 . Uiso c ?
H(40) 0.6458 0.2464 0.4853 0.124 1.000 . Uiso c ?
H(41) 0.4427 0.2115 0.4263 0.103 1.000 . Uiso c ?
H(42) 0.4678 0.1329 0.3416 0.090 1.000 . Uiso c ?

loop_
_atom_site_aniso_label
_atom_site_aniso_U_11
_atom_site_aniso_U_22
_atom_site_aniso_U_33
_atom_site_aniso_U_12
_atom_site_aniso_U_13
_atom_site_aniso_U_23
Ru(1) 0.0233(2) 0.0206(2) 0.0230(2) 0.0009(2) 0.0005(2) 0.0004(2)
Cl(1) 0.0257(6) 0.0432(7) 0.0373(6) 0.0053(7) 0.0042(5) 0.0072(6)
Cl(2) 0.0415(8) 0.0268(6) 0.0264(6) 0.0007(6) -0.0001(6) -0.0046(5)
P(1) 0.0265(7) 0.0216(6) 0.0231(6) -0.0005(6) 0.0000(6) 0.0009(5)
C(1) 0.056(4) 0.023(3) 0.025(3) -0.006(3) 0.013(3) -0.001(2)
C(2) 0.041(3) 0.036(3) 0.033(3) 0.014(3) 0.010(3) 0.014(2)
C(3) 0.036(3) 0.052(3) 0.021(2) -0.011(3) 0.002(2) 0.003(3)
C(4) 0.051(3) 0.023(3) 0.024(2) -0.006(3) 0.011(2) -0.002(2)
C(5) 0.034(3) 0.039(3) 0.028(3) 0.008(2) 0.006(2) 0.012(2)
C(6) 0.030(3) 0.047(3) 0.026(3) -0.017(3) -0.001(2) 0.006(3)
C(7) 0.151(8) 0.020(3) 0.050(3) -0.024(4) 0.050(4) -0.007(2)
C(8) 0.090(5) 0.026(3) 0.048(3) -0.006(4) 0.023(4) 0.002(2)
C(9) 0.077(5) 0.093(5) 0.069(5) 0.059(5) 0.033(4) 0.047(4)
C(10) 0.064(5) 0.052(4) 0.054(4) 0.025(4) -0.006(4) 0.019(3)
C(11) 0.051(4) 0.123(7) 0.040(3) -0.041(4) -0.016(3) 0.020(4)
C(12) 0.064(4) 0.064(4) 0.041(3) 0.001(4) -0.018(3) 0.003(3)
C(13) 0.126(7) 0.034(3) 0.067(4) -0.021(4) 0.044(5) -0.023(3)
C(14) 0.052(4) 0.052(3) 0.044(3) -0.005(4) 0.006(4) -0.020(3)
C(15) 0.052(4) 0.106(6) 0.061(4) 0.044(4) 0.029(4) 0.043(4)
C(16) 0.033(3) 0.048(3) 0.052(3) 0.007(3) 0.011(3) 0.003(3)
C(17) 0.057(4) 0.120(6) 0.048(4) -0.054(4) -0.005(4) 0.005(4)
C(18) 0.036(3) 0.049(4) 0.068(4) -0.015(3) -0.001(3) 0.000(3)
C(19) 0.032(3) 0.021(2) 0.024(3) -0.005(2) 0.007(2) -0.003(2)
C(20) 0.039(3) 0.032(3) 0.026(3) -0.006(3) 0.004(3) 0.003(2)
C(21) 0.040(4) 0.044(3) 0.029(3) -0.006(3) -0.001(3) -0.002(2)
C(22) 0.047(4) 0.035(3) 0.037(3) -0.014(3) 0.003(3) -0.010(2)
C(23) 0.048(4) 0.024(3) 0.039(3) -0.008(3) 0.011(3) -0.002(2)
C(24) 0.039(3) 0.027(3) 0.031(3) -0.003(3) 0.003(3) 0.000(2)
C(25) 0.035(3) 0.024(2) 0.026(2) -0.005(2) 0.001(3) -0.003(2)
C(26) 0.041(3) 0.059(4) 0.028(3) 0.005(3) -0.002(3) 0.011(3)
C(27) 0.042(4) 0.075(4) 0.043(3) 0.007(4) 0.009(3) 0.000(3)
C(28) 0.060(4) 0.053(4) 0.022(3) -0.006(3) 0.006(3) 0.001(3)
C(29) 0.055(4) 0.052(3) 0.030(3) 0.004(3) -0.002(3) 0.008(3)
C(30) 0.036(3) 0.048(3) 0.032(3) 0.006(3) 0.001(3) 0.005(2)
C(31) 0.027(3) 0.022(2) 0.028(3) -0.002(2) 0.004(2) 0.009(2)
C(32) 0.035(3) 0.030(3) 0.034(3) 0.000(3) 0.004(3) 0.003(2)
C(33) 0.038(3) 0.035(3) 0.040(3) 0.012(3) 0.007(3) 0.001(3)
C(34) 0.034(3) 0.045(3) 0.040(3) 0.012(3) 0.001(3) 0.009(3)
C(35) 0.028(3) 0.042(3) 0.036(3) 0.001(3) -0.006(3) 0.004(3)
C(36) 0.032(3) 0.032(3) 0.034(3) 0.005(3) 0.001(3) -0.002(2)
C(37) 0.129(8) 0.061(5) 0.059(4) -0.016(6) -0.017(7) 0.012(4)
C(38) 0.084(7) 0.096(6) 0.085(6) -0.010(6) -0.001(6) 0.045(5)
C(39) 0.11(1) 0.124(9) 0.087(7) -0.056(8) -0.044(8) 0.035(7)
C(40) 0.17(1) 0.088(7) 0.049(5) -0.023(8) -0.012(7) 0.000(4)
C(41) 0.095(7) 0.089(6) 0.073(6) 0.006(6) 0.008(6) 0.033(5)
C(42) 0.086(6) 0.066(5) 0.074(6) -0.027(5) -0.027(5) 0.017(4)

loop_
_atom_type_symbol
_atom_type_oxidation_number
_atom_type_number_in_cell
_atom_type_scat_dispersion_real
_atom_type_scat_dispersion_imag
_atom_type_scat_source
C 0 168 0.017 0.009
;International Tables for Crystallography
(1992, Vol. C, Tables 4.2.6.8 and 6.1.1.1)
;
H 0 204 0.000 0.000
;International Tables for Crystallography
(1992, Vol. C, Table 6.1.1.2)
;
Cl 0 8 0.348 0.702
;International Tables for Crystallography
(1992, Vol. C, Tables 4.2.6.8 and 6.1.1.1)
;
P 0 4 0.283 0.434
;International Tables for Crystallography
(1992, Vol. C, Tables 4.2.6.8 and 6.1.1.1)
;
Ru 0 4 -0.105 3.296
;International Tables for Crystallography
(1992, Vol. C, Tables 4.2.6.8 and 6.1.1.1)
;

loop_
_geom_angle_atom_site_label_1
_geom_angle_atom_site_label_2
_geom_angle_atom_site_label_3
_geom_angle
_geom_angle_site_symmetry_1
_geom_angle_site_symmetry_2
_geom_angle_site_symmetry_3
_geom_angle_publ_flag
Cl(1) Ru(1) Cl(2) 87.99(4) . . . yes
Cl(1) Ru(1) P(1) 86.83(5) . . . yes
Cl(1) Ru(1) C(1) 113.3(2) . . . yes
Cl(1) Ru(1) C(2) 87.6(1) . . . yes
Cl(1) Ru(1) C(3) 89.3(1) . . . yes
Cl(1) Ru(1) C(4) 117.6(2) . . . yes
Cl(1) Ru(1) C(5) 154.4(1) . . . yes
Cl(1) Ru(1) C(6) 150.9(2) . . . yes
Cl(2) Ru(1) P(1) 82.63(4) . . . yes
Cl(2) Ru(1) C(1) 89.3(1) . . . yes
Cl(2) Ru(1) C(2) 114.9(1) . . . yes
Cl(2) Ru(1) C(3) 153.0(2) . . . yes
Cl(2) Ru(1) C(4) 154.3(2) . . . yes
Cl(2) Ru(1) C(5) 117.4(1) . . . yes
Cl(2) Ru(1) C(6) 89.7(1) . . . yes
P(1) Ru(1) C(1) 158.1(2) . . . yes
P(1) Ru(1) C(2) 161.4(2) . . . yes
P(1) Ru(1) C(3) 124.0(2) . . . yes
P(1) Ru(1) C(4) 100.3(1) . . . yes
P(1) Ru(1) C(5) 99.2(1) . . . yes
P(1) Ru(1) C(6) 121.6(1) . . . yes
C(1) Ru(1) C(2) 36.5(2) . . . yes
C(1) Ru(1) C(3) 67.3(2) . . . yes
C(1) Ru(1) C(4) 78.6(2) . . . yes
C(1) Ru(1) C(5) 66.6(2) . . . yes
C(1) Ru(1) C(6) 37.6(2) . . . yes
C(2) Ru(1) C(3) 38.1(2) . . . yes
C(2) Ru(1) C(4) 66.9(2) . . . yes
C(2) Ru(1) C(5) 78.8(2) . . . yes
C(2) Ru(1) C(6) 67.2(2) . . . yes
C(3) Ru(1) C(4) 36.6(2) . . . yes
C(3) Ru(1) C(5) 66.7(2) . . . yes
C(3) Ru(1) C(6) 79.9(2) . . . yes
C(4) Ru(1) C(5) 37.0(2) . . . yes
C(4) Ru(1) C(6) 66.9(2) . . . yes
C(5) Ru(1) C(6) 36.9(2) . . . yes
Ru(1) P(1) C(19) 117.2(2) . . . yes
Ru(1) P(1) C(25) 121.1(1) . . . yes
Ru(1) P(1) C(31) 110.6(1) . . . yes
C(19) P(1) C(25) 98.4(2) . . . yes
C(19) P(1) C(31) 106.3(2) . . . yes
C(25) P(1) C(31) 101.2(2) . . . yes
Ru(1) C(1) C(2) 72.0(3) . . . yes
Ru(1) C(1) C(6) 70.5(3) . . . yes
Ru(1) C(1) C(7) 130.1(3) . . . yes
C(2) C(1) C(6) 120.7(4) . . . yes
C(2) C(1) C(7) 120.3(6) . . . yes
C(6) C(1) C(7) 119.0(6) . . . yes
Ru(1) C(2) C(1) 71.5(3) . . . yes
Ru(1) C(2) C(3) 69.6(3) . . . yes
Ru(1) C(2) C(9) 125.5(4) . . . yes
C(1) C(2) C(3) 118.9(5) . . . yes
C(1) C(2) C(9) 120.2(6) . . . yes
C(3) C(2) C(9) 120.6(6) . . . yes
Ru(1) C(3) C(2) 72.2(3) . . . yes
Ru(1) C(3) C(4) 72.7(3) . . . yes
Ru(1) C(3) C(11) 128.8(4) . . . yes
C(2) C(3) C(4) 120.0(5) . . . yes
C(2) C(3) C(11) 117.6(6) . . . yes
C(4) C(3) C(11) 122.4(6) . . . yes
Ru(1) C(4) C(3) 70.7(3) . . . yes
Ru(1) C(4) C(5) 72.2(3) . . . yes
Ru(1) C(4) C(13) 132.3(4) . . . yes
C(3) C(4) C(5) 120.9(4) . . . yes
C(3) C(4) C(13) 119.2(6) . . . yes
C(5) C(4) C(13) 119.9(6) . . . yes
Ru(1) C(5) C(4) 70.8(3) . . . yes
Ru(1) C(5) C(6) 70.2(3) . . . yes
Ru(1) C(5) C(15) 133.6(4) . . . yes
C(4) C(5) C(6) 119.7(5) . . . yes
C(4) C(5) C(15) 120.6(5) . . . yes
C(6) C(5) C(15) 119.7(6) . . . yes
Ru(1) C(6) C(1) 71.8(3) . . . yes
Ru(1) C(6) C(5) 72.9(3) . . . yes
Ru(1) C(6) C(17) 127.2(4) . . . yes
C(1) C(6) C(5) 119.6(5) . . . yes
C(1) C(6) C(17) 120.2(5) . . . yes
C(5) C(6) C(17) 120.2(6) . . . yes
C(1) C(7) C(8) 113.7(4) . . . yes
C(1) C(7) H(7a) 108.4 . . . no
C(1) C(7) H(7b) 108.4 . . . no
C(8) C(7) H(7a) 108.4 . . . no
C(8) C(7) H(7b) 108.4 . . . no
H(7a) C(7) H(7b) 109.5 . . . no
C(7) C(8) H(8a) 109.5 . . . no
C(7) C(8) H(8b) 109.5 . . . no
C(7) C(8) H(8c) 109.5 . . . no
H(8a) C(8) H(8b) 109.5 . . . no
H(8a) C(8) H(8c) 109.5 . . . no
H(8b) C(8) H(8c) 109.5 . . . no
C(2) C(9) C(10) 117.9(5) . . . yes
C(2) C(9) H(9b) 107.3 . . . no
C(2) C(9) H(9a) 107.3 . . . no
C(10) C(9) H(9b) 107.3 . . . no
C(10) C(9) H(9a) 107.3 . . . no
H(9b) C(9) H(9a) 109.5 . . . no
C(9) C(10) H(10a) 109.5 . . . no
C(9) C(10) H(10b) 109.5 . . . no
C(9) C(10) H(10c) 109.5 . . . no
H(10a) C(10) H(10b) 109.5 . . . no
H(10a) C(10) H(10c) 109.5 . . . no
H(10b) C(10) H(10c) 109.5 . . . no
C(3) C(11) C(12) 115.6(5) . . . yes
C(3) C(11) H(11a) 107.9 . . . no
C(3) C(11) H(11b) 107.9 . . . no
C(12) C(11) H(11a) 107.9 . . . no
C(12) C(11) H(11b) 107.9 . . . no
H(11a) C(11) H(11b) 109.5 . . . no
C(11) C(12) H(12a) 109.5 . . . no
C(11) C(12) H(12b) 109.5 . . . no
C(11) C(12) H(12c) 109.5 . . . no
H(12a) C(12) H(12b) 109.5 . . . no
H(12a) C(12) H(12c) 109.5 . . . no
H(12b) C(12) H(12c) 109.5 . . . no
C(4) C(13) C(14) 114.2(5) . . . yes
C(4) C(13) H(13b) 108.3 . . . no
C(4) C(13) H(13a) 108.3 . . . no
C(14) C(13) H(13b) 108.3 . . . no
C(14) C(13) H(13a) 108.3 . . . no
H(13b) C(13) H(13a) 109.5 . . . no
C(13) C(14) H(14a) 109.5 . . . no
C(13) C(14) H(14b) 109.5 . . . no
C(13) C(14) H(14c) 109.5 . . . no
H(14a) C(14) H(14b) 109.5 . . . no
H(14a) C(14) H(14c) 109.5 . . . no
H(14b) C(14) H(14c) 109.5 . . . no
C(5) C(15) C(16) 115.9(5) . . . yes
C(5) C(15) H(15a) 107.8 . . . no
C(5) C(15) H(15b) 107.8 . . . no
C(16) C(15) H(15a) 107.8 . . . no
C(16) C(15) H(15b) 107.8 . . . no
H(15a) C(15) H(15b) 109.5 . . . no
C(15) C(16) H(16a) 109.5 . . . no
C(15) C(16) H(16b) 109.5 . . . no
C(15) C(16) H(16c) 109.5 . . . no
H(16a) C(16) H(16b) 109.5 . . . no
H(16a) C(16) H(16c) 109.5 . . . no
H(16b) C(16) H(16c) 109.5 . . . no
C(6) C(17) C(18) 117.4(6) . . . yes
C(6) C(17) H(17b) 107.4 . . . no
C(6) C(17) H(17a) 107.4 . . . no
C(18) C(17) H(17b) 107.4 . . . no
C(18) C(17) H(17a) 107.4 . . . no
H(17b) C(17) H(17a) 109.5 . . . no
C(17) C(18) H(18a) 109.5 . . . no
C(17) C(18) H(18b) 109.5 . . . no
C(17) C(18) H(18c) 109.5 . . . no
H(18a) C(18) H(18b) 109.5 . . . no
H(18a) C(18) H(18c) 109.5 . . . no
H(18b) C(18) H(18c) 109.5 . . . no
P(1) C(19) C(20) 119.4(4) . . . yes
P(1) C(19) C(24) 121.5(4) . . . yes
C(20) C(19) C(24) 118.9(5) . . . yes
C(19) C(20) C(21) 120.4(5) . . . yes
C(19) C(20) H(20) 119.8 . . . no
C(21) C(20) H(20) 119.8 . . . no
C(20) C(21) C(22) 120.6(5) . . . yes
C(20) C(21) H(21) 119.7 . . . no
C(22) C(21) H(21) 119.7 . . . no
C(21) C(22) C(23) 119.3(5) . . . yes
C(21) C(22) H(22) 120.3 . . . no
C(23) C(22) H(22) 120.3 . . . no
C(22) C(23) C(24) 120.8(5) . . . yes
C(22) C(23) H(23) 119.6 . . . no
C(24) C(23) H(23) 119.6 . . . no
C(19) C(24) C(23) 120.0(5) . . . yes
C(19) C(24) H(24) 120.0 . . . no
C(23) C(24) H(24) 120.0 . . . no
P(1) C(25) C(26) 120.3(4) . . . yes
P(1) C(25) C(30) 121.9(4) . . . yes
C(26) C(25) C(30) 117.5(5) . . . yes
C(25) C(26) C(27) 120.8(5) . . . yes
C(25) C(26) H(26) 119.6 . . . no
C(27) C(26) H(26) 119.6 . . . no
C(26) C(27) C(28) 120.6(6) . . . yes
C(26) C(27) H(27) 119.7 . . . no
C(28) C(27) H(27) 119.7 . . . no
C(27) C(28) C(29) 118.8(5) . . . yes
C(27) C(28) H(28) 120.6 . . . no
C(29) C(28) H(28) 120.6 . . . no
C(28) C(29) C(30) 120.9(5) . . . yes
C(28) C(29) H(29) 119.6 . . . no
C(30) C(29) H(29) 119.6 . . . no
C(25) C(30) C(29) 121.4(5) . . . yes
C(25) C(30) H(30) 119.3 . . . no
C(29) C(30) H(30) 119.3 . . . no
P(1) C(31) C(32) 124.3(4) . . . yes
P(1) C(31) C(36) 117.2(4) . . . yes
C(32) C(31) C(36) 118.4(5) . . . yes
C(31) C(32) C(33) 120.7(5) . . . yes
C(31) C(32) H(32) 119.7 . . . no
C(33) C(32) H(32) 119.7 . . . no
C(32) C(33) C(34) 120.0(5) . . . yes
C(32) C(33) H(33) 120.0 . . . no
C(34) C(33) H(33) 120.0 . . . no
C(33) C(34) C(35) 119.7(5) . . . yes
C(33) C(34) H(34) 120.2 . . . no
C(35) C(34) H(34) 120.2 . . . no
C(34) C(35) C(36) 120.4(5) . . . yes
C(34) C(35) H(35) 119.8 . . . no
C(36) C(35) H(35) 119.8 . . . no
C(31) C(36) C(35) 120.8(5) . . . yes
C(31) C(36) H(36) 119.6 . . . no
C(35) C(36) H(36) 119.6 . . . no
C(38) C(37) C(42) 120.3(8) . . . yes
C(38) C(37) H(37) 119.9 . . . no
C(42) C(37) H(37) 119.9 . . . no
C(37) C(38) C(39) 120(1) . . . yes
C(37) C(38) H(38) 120.2 . . . no
C(39) C(38) H(38) 120.2 . . . no
C(38) C(39) C(40) 122(1) . . . yes
C(38) C(39) H(39) 119.0 . . . no
C(40) C(39) H(39) 119.0 . . . no
C(39) C(40) C(41) 118.3(9) . . . yes
C(39) C(40) H(40) 120.8 . . . no
C(41) C(40) H(40) 120.8 . . . no
C(40) C(41) C(42) 120(1) . . . yes
C(40) C(41) H(41) 120.2 . . . no
C(42) C(41) H(41) 120.2 . . . no
C(37) C(42) C(41) 120.3(8) . . . yes
C(37) C(42) H(42) 119.9 . . . no
C(41) C(42) H(42) 119.9 . . . no

loop_
_geom_bond_atom_site_label_1
_geom_bond_atom_site_label_2
_geom_bond_distance
_geom_bond_site_symmetry_1
_geom_bond_site_symmetry_2
_geom_bond_publ_flag
Ru(1) Cl(1) 2.423(1) . . yes
Ru(1) Cl(2) 2.412(1) . . yes
Ru(1) P(1) 2.388(1) . . yes
Ru(1) C(1) 2.235(5) . . yes
Ru(1) C(2) 2.242(5) . . yes
Ru(1) C(3) 2.207(5) . . yes
Ru(1) C(4) 2.234(5) . . yes
Ru(1) C(5) 2.252(5) . . yes
Ru(1) C(6) 2.217(5) . . yes
P(1) C(19) 1.836(5) . . yes
P(1) C(25) 1.847(5) . . yes
P(1) C(31) 1.822(5) . . yes
C(1) C(2) 1.403(7) . . yes
C(1) C(6) 1.437(7) . . yes
C(1) C(7) 1.523(7) . . yes
C(2) C(3) 1.454(8) . . yes
C(2) C(9) 1.513(7) . . yes
C(3) C(4) 1.395(7) . . yes
C(3) C(11) 1.512(7) . . yes
C(4) C(5) 1.423(7) . . yes
C(4) C(13) 1.533(7) . . yes
C(5) C(6) 1.414(7) . . yes
C(5) C(15) 1.511(7) . . yes
C(6) C(17) 1.502(7) . . yes
C(7) C(8) 1.506(7) . . yes
C(7) H(7a) 0.95 . . no
C(7) H(7b) 0.95 . . no
C(8) H(8a) 0.95 . . no
C(8) H(8b) 0.95 . . no
C(8) H(8c) 0.95 . . no
C(9) C(10) 1.493(8) . . yes
C(9) H(9b) 0.95 . . no
C(9) H(9a) 0.95 . . no
C(10) H(10a) 0.95 . . no
C(10) H(10b) 0.95 . . no
C(10) H(10c) 0.95 . . no
C(11) C(12) 1.519(8) . . yes
C(11) H(11a) 0.95 . . no
C(11) H(11b) 0.95 . . no
C(12) H(12a) 0.95 . . no
C(12) H(12b) 0.95 . . no
C(12) H(12c) 0.95 . . no
C(13) C(14) 1.511(8) . . yes
C(13) H(13b) 0.95 . . no
C(13) H(13a) 0.95 . . no
C(14) H(14a) 0.95 . . no
C(14) H(14b) 0.95 . . no
C(14) H(14c) 0.95 . . no
C(15) C(16) 1.505(7) . . yes
C(15) H(15a) 0.95 . . no
C(15) H(15b) 0.95 . . no
C(16) H(16a) 0.95 . . no
C(16) H(16b) 0.95 . . no
C(16) H(16c) 0.95 . . no
C(17) C(18) 1.512(8) . . yes
C(17) H(17b) 0.95 . . no
C(17) H(17a) 0.95 . . no
C(18) H(18a) 0.95 . . no
C(18) H(18b) 0.95 . . no
C(18) H(18c) 0.95 . . no
C(19) C(20) 1.393(7) . . yes
C(19) C(24) 1.396(6) . . yes
C(20) C(21) 1.370(7) . . yes
C(20) H(20) 0.95 . . no
C(21) C(22) 1.389(7) . . yes
C(21) H(21) 0.95 . . no
C(22) C(23) 1.375(7) . . yes
C(22) H(22) 0.95 . . no
C(23) C(24) 1.379(7) . . yes
C(23) H(23) 0.95 . . no
C(24) H(24) 0.95 . . no
C(25) C(26) 1.381(7) . . yes
C(25) C(30) 1.376(7) . . yes
C(26) C(27) 1.380(7) . . yes
C(26) H(26) 0.95 . . no
C(27) C(28) 1.372(8) . . yes
C(27) H(27) 0.95 . . no
C(28) C(29) 1.360(8) . . yes
C(28) H(28) 0.95 . . no
C(29) C(30) 1.373(7) . . yes
C(29) H(29) 0.95 . . no
C(30) H(30) 0.95 . . no
C(31) C(32) 1.393(7) . . yes
C(31) C(36) 1.399(7) . . yes
C(32) C(33) 1.394(8) . . yes
C(32) H(32) 0.95 . . no
C(33) C(34) 1.370(8) . . yes
C(33) H(33) 0.95 . . no
C(34) C(35) 1.400(7) . . yes
C(34) H(34) 0.95 . . no
C(35) C(36) 1.367(7) . . yes
C(35) H(35) 0.95 . . no
C(36) H(36) 0.95 . . no
C(37) C(38) 1.34(1) . . yes
C(37) C(42) 1.36(1) . . yes
C(37) H(37) 0.95 . . no
C(38) C(39) 1.35(1) . . yes
C(38) H(38) 0.95 . . no
C(39) C(40) 1.35(1) . . yes
C(39) H(39) 0.95 . . no
C(40) C(41) 1.38(1) . . yes
C(40) H(40) 0.95 . . no
C(41) C(42) 1.36(1) . . yes
C(41) H(41) 0.95 . . no
C(42) H(42) 0.95 . . no

loop_
_geom_contact_atom_site_label_1
_geom_contact_atom_site_label_2
_geom_contact_distance
_geom_contact_site_symmetry_1
_geom_contact_site_symmetry_2
_geom_contact_publ_flag
Cl(2) C(22) 3.510(5) . 4 no
C(7) C(34) 3.593(7) . 4_655 no
C(8) C(34) 3.452(7) . 4_655 no
C(8) C(10) 3.563(8) . 3 no
C(21) C(34) 3.515(8) . 1_455 no
C(22) C(38) 3.54(1) . 4_645 no
C(23) C(38) 3.366(9) . 4_645 no

loop_
_geom_torsion_atom_site_label_1
_geom_torsion_atom_site_label_2
_geom_torsion_atom_site_label_3
_geom_torsion_atom_site_label_4
_geom_torsion_site_symmetry_1
_geom_torsion_site_symmetry_2
_geom_torsion_site_symmetry_3
_geom_torsion_site_symmetry_4
_geom_torsion
_geom_torsion_publ_flag
Ru(1) P(1) C(19) C(20) . . . . -9.8(4) no
Ru(1) P(1) C(19) C(24) . . . . 175.7(4) no
Ru(1) P(1) C(25) C(26) . . . . 49.3(5) no
Ru(1) P(1) C(25) C(30) . . . . -137.2(4) no
Ru(1) P(1) C(31) C(32) . . . . -113.2(4) no
Ru(1) P(1) C(31) C(36) . . . . 62.5(4) no
Ru(1) C(1) C(2) C(3) . . . . -52.8(4) no
Ru(1) C(1) C(2) C(9) . . . . 120.9(5) no
Ru(1) C(1) C(6) C(5) . . . . 57.1(4) no
Ru(1) C(1) C(6) C(17) . . . . -123.0(5) no
Ru(1) C(1) C(7) C(8) . . . . -176.0(5) no
Ru(1) C(2) C(1) C(6) . . . . 53.1(4) no
Ru(1) C(2) C(1) C(7) . . . . -126.5(5) no
Ru(1) C(2) C(3) C(4) . . . . -57.0(4) no
Ru(1) C(2) C(3) C(11) . . . . 125.0(4) no
Ru(1) C(2) C(9) C(10) . . . . -173.5(5) no
Ru(1) C(3) C(2) C(1) . . . . 53.7(4) no
Ru(1) C(3) C(2) C(9) . . . . -120.0(5) no
Ru(1) C(3) C(4) C(5) . . . . -54.0(4) no
Ru(1) C(3) C(4) C(13) . . . . 128.4(5) no
Ru(1) C(3) C(11) C(12) . . . . 178.5(5) no
Ru(1) C(4) C(3) C(2) . . . . 56.8(4) no
Ru(1) C(4) C(3) C(11) . . . . -125.4(5) no
Ru(1) C(4) C(5) C(6) . . . . -52.4(4) no
Ru(1) C(4) C(5) C(15) . . . . 130.0(5) no
Ru(1) C(4) C(13) C(14) . . . . -178.4(5) no
Ru(1) C(5) C(4) C(3) . . . . 53.3(4) no
Ru(1) C(5) C(4) C(13) . . . . -129.1(4) no
Ru(1) C(5) C(6) C(1) . . . . -56.6(4) no
Ru(1) C(5) C(6) C(17) . . . . 123.5(5) no
Ru(1) C(5) C(15) C(16) . . . . -174.9(4) no
Ru(1) C(6) C(1) C(2) . . . . -53.7(4) no
Ru(1) C(6) C(1) C(7) . . . . 125.9(4) no
Ru(1) C(6) C(5) C(4) . . . . 52.6(4) no
Ru(1) C(6) C(5) C(15) . . . . -129.7(5) no
Ru(1) C(6) C(17) C(18) . . . . -171.5(5) no
Cl(1) Ru(1) P(1) C(19) . . . . 62.5(2) no
Cl(1) Ru(1) P(1) C(25) . . . . -57.5(2) no
Cl(1) Ru(1) P(1) C(31) . . . . -175.5(2) no
Cl(1) Ru(1) C(1) C(2) . . . . -48.9(3) no
Cl(1) Ru(1) C(1) C(6) . . . . 177.9(2) no
Cl(1) Ru(1) C(1) C(7) . . . . 65.9(7) no
Cl(1) Ru(1) C(2) C(1) . . . . 136.2(3) no
Cl(1) Ru(1) C(2) C(3) . . . . -91.9(3) no
Cl(1) Ru(1) C(2) C(9) . . . . 21.9(6) no
Cl(1) Ru(1) C(3) C(2) . . . . 87.1(3) no
Cl(1) Ru(1) C(3) C(4) . . . . -142.5(3) no
Cl(1) Ru(1) C(3) C(11) . . . . -24.4(6) no
Cl(1) Ru(1) C(4) C(3) . . . . 43.4(3) no
Cl(1) Ru(1) C(4) C(5) . . . . 176.6(2) no
Cl(1) Ru(1) C(4) C(13) . . . . -68.9(7) no
Cl(1) Ru(1) C(5) C(4) . . . . -7.0(5) no
Cl(1) Ru(1) C(5) C(6) . . . . 126.1(3) no
Cl(1) Ru(1) C(5) C(15) . . . . -121.3(6) no
Cl(1) Ru(1) C(6) C(1) . . . . -3.9(5) no
Cl(1) Ru(1) C(6) C(5) . . . . -134.1(3) no
Cl(1) Ru(1) C(6) C(17) . . . . 110.6(6) no
Cl(2) Ru(1) P(1) C(19) . . . . 150.9(2) no
Cl(2) Ru(1) P(1) C(25) . . . . 30.8(2) no
Cl(2) Ru(1) P(1) C(31) . . . . -87.1(2) no
Cl(2) Ru(1) C(1) C(2) . . . . -136.4(3) no
Cl(2) Ru(1) C(1) C(6) . . . . 90.4(3) no
Cl(2) Ru(1) C(1) C(7) . . . . -21.6(6) no
Cl(2) Ru(1) C(2) C(1) . . . . 49.5(3) no
Cl(2) Ru(1) C(2) C(3) . . . . -178.5(3) no
Cl(2) Ru(1) C(2) C(9) . . . . -64.8(6) no
Cl(2) Ru(1) C(3) C(2) . . . . 2.9(5) no
Cl(2) Ru(1) C(3) C(4) . . . . 133.4(3) no
Cl(2) Ru(1) C(3) C(11) . . . . -108.6(6) no
Cl(2) Ru(1) C(4) C(3) . . . . -130.4(3) no
Cl(2) Ru(1) C(4) C(5) . . . . 2.8(5) no
Cl(2) Ru(1) C(4) C(13) . . . . 117.3(6) no
Cl(2) Ru(1) C(5) C(4) . . . . -178.6(2) no
Cl(2) Ru(1) C(5) C(6) . . . . -45.6(3) no
Cl(2) Ru(1) C(5) C(15) . . . . 67.0(6) no
Cl(2) Ru(1) C(6) C(1) . . . . -89.2(3) no
Cl(2) Ru(1) C(6) C(5) . . . . 140.6(3) no
Cl(2) Ru(1) C(6) C(17) . . . . 25.3(6) no
P(1) Ru(1) C(1) C(2) . . . . 155.6(3) no
P(1) Ru(1) C(1) C(6) . . . . 22.4(5) no
P(1) Ru(1) C(1) C(7) . . . . -89.6(7) no
P(1) Ru(1) C(2) C(1) . . . . -151.0(4) no
P(1) Ru(1) C(2) C(3) . . . . -19.1(6) no
P(1) Ru(1) C(2) C(9) . . . . 94.6(7) no
P(1) Ru(1) C(3) C(2) . . . . 172.8(3) no
P(1) Ru(1) C(3) C(4) . . . . -56.8(3) no
P(1) Ru(1) C(3) C(11) . . . . 61.3(6) no
P(1) Ru(1) C(4) C(3) . . . . 135.2(3) no
P(1) Ru(1) C(4) C(5) . . . . -91.6(3) no
P(1) Ru(1) C(4) C(13) . . . . 22.9(6) no
P(1) Ru(1) C(5) C(4) . . . . 95.0(3) no
P(1) Ru(1) C(5) C(6) . . . . -132.0(3) no
P(1) Ru(1) C(5) C(15) . . . . -19.4(6) no
P(1) Ru(1) C(6) C(1) . . . . -170.4(2) no
P(1) Ru(1) C(6) C(5) . . . . 59.5(3) no
P(1) Ru(1) C(6) C(17) . . . . -55.9(6) no
P(1) C(19) C(20) C(21) . . . . -176.8(4) no
P(1) C(19) C(24) C(23) . . . . 175.6(4) no
P(1) C(25) C(26) C(27) . . . . 173.1(5) no
P(1) C(25) C(30) C(29) . . . . -173.6(4) no
P(1) C(31) C(32) C(33) . . . . 174.1(4) no
P(1) C(31) C(36) C(35) . . . . -174.8(4) no
C(1) Ru(1) P(1) C(19) . . . . -139.9(4) no
C(1) Ru(1) P(1) C(25) . . . . 100.1(4) no
C(1) Ru(1) P(1) C(31) . . . . -17.9(4) no
C(1) Ru(1) C(2) C(3) . . . . 132.0(4) no
C(1) Ru(1) C(2) C(9) . . . . -114.3(7) no
C(1) Ru(1) C(3) C(2) . . . . -28.7(3) no
C(1) Ru(1) C(3) C(4) . . . . 101.8(3) no
C(1) Ru(1) C(3) C(11) . . . . -140.2(7) no
C(1) Ru(1) C(4) C(3) . . . . -67.1(3) no
C(1) Ru(1) C(4) C(5) . . . . 66.1(3) no
C(1) Ru(1) C(4) C(13) . . . . -179.4(7) no
C(1) Ru(1) C(5) C(4) . . . . -102.5(3) no
C(1) Ru(1) C(5) C(6) . . . . 30.6(3) no
C(1) Ru(1) C(5) C(15) . . . . 143.1(7) no
C(1) Ru(1) C(6) C(5) . . . . -130.1(4) no
C(1) Ru(1) C(6) C(17) . . . . 114.5(7) no
C(1) C(2) Ru(1) C(3) . . . . -132.0(4) no
C(1) C(2) Ru(1) C(4) . . . . -102.4(3) no
C(1) C(2) Ru(1) C(5) . . . . -65.6(3) no
C(1) C(2) Ru(1) C(6) . . . . -28.9(3) no
C(1) C(2) C(3) C(4) . . . . -3.3(7) no
C(1) C(2) C(3) C(11) . . . . 178.7(5) no
C(1) C(2) C(9) C(10) . . . . 98.6(8) no
C(1) C(6) Ru(1) C(2) . . . . 28.1(3) no
C(1) C(6) Ru(1) C(3) . . . . 65.8(3) no
C(1) C(6) Ru(1) C(4) . . . . 101.6(3) no
C(1) C(6) Ru(1) C(5) . . . . 130.1(4) no
C(1) C(6) C(5) C(4) . . . . -4.0(7) no
C(1) C(6) C(5) C(15) . . . . 173.7(5) no
C(1) C(6) C(17) C(18) . . . . -82.2(7) no
C(2) Ru(1) P(1) C(19) . . . . -10.4(5) no
C(2) Ru(1) P(1) C(25) . . . . -130.4(5) no
C(2) Ru(1) P(1) C(31) . . . . 111.6(5) no
C(2) Ru(1) C(1) C(6) . . . . -133.2(4) no
C(2) Ru(1) C(1) C(7) . . . . 114.8(8) no
C(2) Ru(1) C(3) C(4) . . . . 130.5(4) no
C(2) Ru(1) C(3) C(11) . . . . -111.5(7) no
C(2) Ru(1) C(4) C(3) . . . . -30.7(3) no
C(2) Ru(1) C(4) C(5) . . . . 102.5(3) no
C(2) Ru(1) C(4) C(13) . . . . -143.0(7) no
C(2) Ru(1) C(5) C(4) . . . . -66.3(3) no
C(2) Ru(1) C(5) C(6) . . . . 66.8(3) no
C(2) Ru(1) C(5) C(15) . . . . 179.4(7) no
C(2) Ru(1) C(6) C(5) . . . . -102.1(3) no
C(2) Ru(1) C(6) C(17) . . . . 142.6(6) no
C(2) C(1) Ru(1) C(3) . . . . 29.9(3) no
C(2) C(1) Ru(1) C(4) . . . . 66.4(3) no
C(2) C(1) Ru(1) C(5) . . . . 103.2(3) no
C(2) C(1) Ru(1) C(6) . . . . 133.2(4) no
C(2) C(1) C(6) C(5) . . . . 3.4(7) no
C(2) C(1) C(6) C(17) . . . . -176.8(5) no
C(2) C(1) C(7) C(8) . . . . -84.6(8) no
C(2) C(3) Ru(1) C(4) . . . . -130.5(4) no
C(2) C(3) Ru(1) C(5) . . . . -101.9(3) no
C(2) C(3) Ru(1) C(6) . . . . -65.8(3) no
C(2) C(3) C(4) C(5) . . . . 2.8(7) no
C(2) C(3) C(4) C(13) . . . . -174.9(5) no
C(2) C(3) C(11) C(12) . . . . 89.8(7) no
C(3) Ru(1) P(1) C(19) . . . . -24.5(2) no
C(3) Ru(1) P(1) C(25) . . . . -144.5(2) no
C(3) Ru(1) P(1) C(31) . . . . 97.5(2) no
C(3) Ru(1) C(1) C(6) . . . . -103.3(3) no
C(3) Ru(1) C(1) C(7) . . . . 144.7(7) no
C(3) Ru(1) C(2) C(9) . . . . 113.7(7) no
C(3) Ru(1) C(4) C(5) . . . . 133.2(4) no
C(3) Ru(1) C(4) C(13) . . . . -112.3(8) no
C(3) Ru(1) C(5) C(4) . . . . -28.2(3) no
C(3) Ru(1) C(5) C(6) . . . . 104.8(3) no
C(3) Ru(1) C(5) C(15) . . . . -142.6(7) no
C(3) Ru(1) C(6) C(5) . . . . -64.4(3) no
C(3) Ru(1) C(6) C(17) . . . . -179.7(6) no
C(3) C(2) Ru(1) C(4) . . . . 29.6(3) no
C(3) C(2) Ru(1) C(5) . . . . 66.3(3) no
C(3) C(2) Ru(1) C(6) . . . . 103.1(3) no
C(3) C(2) C(1) C(6) . . . . 0.3(7) no
C(3) C(2) C(1) C(7) . . . . -179.3(4) no
C(3) C(2) C(9) C(10) . . . . -87.8(8) no
C(3) C(4) Ru(1) C(5) . . . . -133.2(4) no
C(3) C(4) Ru(1) C(6) . . . . -104.7(3) no
C(3) C(4) C(5) C(6) . . . . 0.9(7) no
C(3) C(4) C(5) C(15) . . . . -176.7(5) no
C(3) C(4) C(13) C(14) . . . . 91.9(7) no
C(4) Ru(1) P(1) C(19) . . . . -54.9(2) no
C(4) Ru(1) P(1) C(25) . . . . -175.0(2) no
C(4) Ru(1) P(1) C(31) . . . . 67.0(2) no
C(4) Ru(1) C(1) C(6) . . . . -66.8(3) no
C(4) Ru(1) C(1) C(7) . . . . -178.8(7) no
C(4) Ru(1) C(2) C(9) . . . . 143.3(6) no
C(4) Ru(1) C(3) C(11) . . . . 118.0(7) no
C(4) Ru(1) C(5) C(6) . . . . 133.1(4) no
C(4) Ru(1) C(5) C(15) . . . . -114.4(7) no
C(4) Ru(1) C(6) C(5) . . . . -28.5(3) no
C(4) Ru(1) C(6) C(17) . . . . -143.9(6) no
C(4) C(3) Ru(1) C(5) . . . . 28.5(3) no
C(4) C(3) Ru(1) C(6) . . . . 64.6(3) no
C(4) C(3) C(2) C(9) . . . . -177.0(5) no
C(4) C(3) C(11) C(12) . . . . -88.1(8) no
C(4) C(5) Ru(1) C(6) . . . . -133.1(4) no
C(4) C(5) C(6) C(17) . . . . 176.2(5) no
C(4) C(5) C(15) C(16) . . . . 93.1(7) no
C(5) Ru(1) P(1) C(19) . . . . -92.4(2) no
C(5) Ru(1) P(1) C(25) . . . . 147.5(2) no
C(5) Ru(1) P(1) C(31) . . . . 29.5(2) no
C(5) Ru(1) C(1) C(6) . . . . -30.0(3) no
C(5) Ru(1) C(1) C(7) . . . . -142.0(7) no
C(5) Ru(1) C(2) C(9) . . . . -180.0(6) no
C(5) Ru(1) C(3) C(11) . . . . 146.6(7) no
C(5) Ru(1) C(4) C(13) . . . . 114.5(7) no
C(5) Ru(1) C(6) C(17) . . . . -115.3(7) no
C(5) C(4) Ru(1) C(6) . . . . 28.5(3) no
C(5) C(4) C(3) C(11) . . . . -179.4(5) no
C(5) C(4) C(13) C(14) . . . . -85.8(7) no
C(5) C(6) C(1) C(7) . . . . -177.0(4) no
C(5) C(6) C(17) C(18) . . . . 97.7(7) no
C(6) Ru(1) P(1) C(19) . . . . -124.0(2) no
C(6) Ru(1) P(1) C(25) . . . . 115.9(2) no
C(6) Ru(1) P(1) C(31) . . . . -2.1(2) no
C(6) Ru(1) C(1) C(7) . . . . -112.0(7) no
C(6) Ru(1) C(2) C(9) . . . . -143.2(6) no
C(6) Ru(1) C(3) C(11) . . . . -177.3(6) no
C(6) Ru(1) C(4) C(13) . . . . 143.0(7) no
C(6) Ru(1) C(5) C(15) . . . . 112.6(7) no
C(6) C(1) C(2) C(9) . . . . 173.9(5) no
C(6) C(1) C(7) C(8) . . . . 95.8(7) no
C(6) C(5) C(4) C(13) . . . . 178.6(5) no
C(6) C(5) C(15) C(16) . . . . -84.6(8) no
C(7) C(1) C(2) C(9) . . . . -5.7(7) no
C(7) C(1) C(6) C(17) . . . . 2.8(7) no
C(9) C(2) C(3) C(11) . . . . 5.1(7) no
C(11) C(3) C(4) C(13) . . . . 3.0(7) no
C(13) C(4) C(5) C(15) . . . . 0.9(7) no
C(15) C(5) C(6) C(17) . . . . -6.2(7) no
C(19) P(1) C(25) C(26) . . . . -79.6(4) no
C(19) P(1) C(25) C(30) . . . . 93.9(4) no
C(19) P(1) C(31) C(32) . . . . 14.9(5) no
C(19) P(1) C(31) C(36) . . . . -169.4(4) no
C(19) C(20) C(21) C(22) . . . . 2.2(8) no
C(19) C(24) C(23) C(22) . . . . -0.1(8) no
C(20) C(19) P(1) C(25) . . . . 121.7(4) no
C(20) C(19) P(1) C(31) . . . . -133.9(4) no
C(20) C(19) C(24) C(23) . . . . 1.1(8) no
C(20) C(21) C(22) C(23) . . . . -1.2(8) no
C(21) C(20) C(19) C(24) . . . . -2.1(7) no
C(21) C(22) C(23) C(24) . . . . 0.1(8) no
C(24) C(19) P(1) C(25) . . . . -52.8(5) no
C(24) C(19) P(1) C(31) . . . . 51.6(5) no
C(25) P(1) C(31) C(32) . . . . 117.2(4) no
C(25) P(1) C(31) C(36) . . . . -67.1(4) no
C(25) C(26) C(27) C(28) . . . . 0(1) no
C(25) C(30) C(29) C(28) . . . . 0.9(9) no
C(26) C(25) P(1) C(31) . . . . 171.9(4) no
C(26) C(25) C(30) C(29) . . . . 0.0(8) no
C(26) C(27) C(28) C(29) . . . . 0(1) no
C(27) C(26) C(25) C(30) . . . . -0.6(8) no
C(27) C(28) C(29) C(30) . . . . -1.1(9) no
C(30) C(25) P(1) C(31) . . . . -14.7(5) no
C(31) C(32) C(33) C(34) . . . . 0.2(8) no
C(31) C(36) C(35) C(34) . . . . 0.6(8) no
C(32) C(31) C(36) C(35) . . . . 1.1(8) no
C(32) C(33) C(34) C(35) . . . . 1.5(8) no
C(33) C(32) C(31) C(36) . . . . -1.6(8) no
C(33) C(34) C(35) C(36) . . . . -1.9(8) no
C(37) C(38) C(39) C(40) . . . . 0(2) no
C(37) C(42) C(41) C(40) . . . . 2(1) no
C(38) C(37) C(42) C(41) . . . . 0(1) no
C(38) C(39) C(40) C(41) . . . . 2(2) no
C(39) C(38) C(37) C(42) . . . . -1(1) no
C(39) C(40) C(41) C(42) . . . . -4(1) no
